data_1513506
loop_
_publ_author_name
'Qiao, Baokun'
'Liu, Xinfei'
'Duan, Shaobo'
'Yan, Lin'
'Jiang, Zhiyong'

_publ_section_title
;
 Highly Enantioselective Organocatalytic \a-Sulfenylation of Azlactones.
;
_journal_issue 3
_journal_name_full 'Organic letters'
_journal_page_first 672
_journal_page_last 675
_journal_paper_doi 10.1021/ol403303k
_journal_volume 16
_journal_year 2014
_chemical_absolute_configuration ad
_chemical_formula_moiety 'C23 H19 N O2 S'
_chemical_formula_sum 'C23 H19 N O2 S'
_chemical_formula_weight 373.45
_chemical_name_systematic
;
 ? 
;
_space_group_crystal_system monoclinic
_space_group_IT_number 4
_space_group_name_Hall 'P 2yb'
_space_group_name_H-M_alt 'P 1 21 1'
_symmetry_space_group_name_Hall 'P 2yb'
_symmetry_space_group_name_H-M 'P 1 21 1'
_atom_sites_solution_hydrogens geom
_atom_sites_solution_primary direct
_atom_sites_solution_secondary difmap
_audit_creation_date 2013-11-01
_audit_creation_method
;
Olex2 1.2
(compiled 2013.09.17 svn.r2790 for OlexSys, GUI svn.r4601)
;
_cell_angle_alpha 90.00
_cell_angle_beta 110.235(4)
_cell_angle_gamma 90.00
_cell_formula_units_Z 2
_cell_length_a 8.4040(2)
_cell_length_b 10.9966(2)
_cell_length_c 11.7955(4)
_cell_measurement_reflns_used 4005
_cell_measurement_temperature 293(2)
_cell_measurement_theta_max 72.1660
_cell_measurement_theta_min 3.9860
_cell_volume 1022.81(5)
_computing_cell_refinement
;
CrysAlisPro, Agilent Technologies,
Version 1.171.36.28 (release 01-02-2013 CrysAlis171 .NET)
(compiled Feb  1 2013,16:14:44)
;
_computing_data_collection
;
CrysAlisPro, Agilent Technologies,
Version 1.171.36.28 (release 01-02-2013 CrysAlis171 .NET)
(compiled Feb  1 2013,16:14:44)
;
_computing_data_reduction
;
CrysAlisPro, Agilent Technologies,
Version 1.171.36.28 (release 01-02-2013 CrysAlis171 .NET)
(compiled Feb  1 2013,16:14:44)
;
_computing_molecular_graphics
;
O. V. Dolomanov, L. J. Bourhis, R. J. Gildea, J. A. K. Howard and H. Puschmann,
OLEX2: a complete structure solution, refinement and analysis program.
J. Appl. Cryst. (2009). 42, 339-341.
;
_computing_publication_material
;
O. V. Dolomanov, L. J. Bourhis, R. J. Gildea, J. A. K. Howard and H. Puschmann,
OLEX2: a complete structure solution, refinement and analysis program.
J. Appl. Cryst. (2009). 42, 339-341.
;
_computing_structure_refinement
;
SHELX, G.M. Sheldrick, Acta Cryst.
(2008). A64, 112-122
;
_computing_structure_solution
;
SHELX, G.M. Sheldrick, Acta Cryst.
(2008). A64, 112-122
;
_diffrn_ambient_temperature 293(2)
_diffrn_detector_area_resol_mean 16.2312
_diffrn_measured_fraction_theta_full 0.986
_diffrn_measured_fraction_theta_max 0.986
_diffrn_measurement_device_type 'Xcalibur, Eos, Gemini'
_diffrn_measurement_method '\w scans'
_diffrn_orient_matrix_UB_11 0.1610562000
_diffrn_orient_matrix_UB_12 -0.0788046000
_diffrn_orient_matrix_UB_13 0.0485398000
_diffrn_orient_matrix_UB_21 -0.0859688000
_diffrn_orient_matrix_UB_22 -0.0785171000
_diffrn_orient_matrix_UB_23 0.0703781000
_diffrn_orient_matrix_UB_31 -0.0696790000
_diffrn_orient_matrix_UB_32 -0.0851268000
_diffrn_orient_matrix_UB_33 -0.1098682000
_diffrn_radiation_monochromator graphite
_diffrn_radiation_type 'Cu K\a'
_diffrn_radiation_wavelength 1.5418
_diffrn_reflns_av_R_equivalents 0.0208
_diffrn_reflns_av_unetI/netI 0.0289
_diffrn_reflns_limit_h_max 9
_diffrn_reflns_limit_h_min -10
_diffrn_reflns_limit_k_max 13
_diffrn_reflns_limit_k_min -13
_diffrn_reflns_limit_l_max 13
_diffrn_reflns_limit_l_min -14
_diffrn_reflns_number 8052
_diffrn_reflns_theta_full 72.42
_diffrn_reflns_theta_max 72.42
_diffrn_reflns_theta_min 3.99
_diffrn_source 'Enhance (Cu) X-ray Source'
_exptl_absorpt_coefficient_mu 1.531
_exptl_absorpt_correction_T_max 1.00000
_exptl_absorpt_correction_T_min 0.92204
_exptl_absorpt_correction_type multi-scan
_exptl_absorpt_process_details
;
CrysAlisPro, Agilent Technologies,
Version 1.171.36.28 (release 01-02-2013 CrysAlis171 .NET)
(compiled Feb  1 2013,16:14:44)
Empirical absorption correction using spherical harmonics,
 implemented in SCALE3 ABSPACK scaling algorithm.
;
_exptl_crystal_colour
;
;
_exptl_crystal_density_diffrn 1.213
_exptl_crystal_density_method 'not measured'
_exptl_crystal_description
;
;
_exptl_crystal_F_000 392
_refine_diff_density_max 0.164
_refine_diff_density_min -0.176
_refine_diff_density_rms 0.030
_refine_ls_abs_structure_details 'Flack H D (1983), Acta Cryst. A39, 876-881'
_refine_ls_abs_structure_Flack 0.025(16)
_refine_ls_extinction_method none
_refine_ls_goodness_of_fit_ref 1.038
_refine_ls_hydrogen_treatment mixed
_refine_ls_matrix_type full
_refine_ls_number_parameters 244
_refine_ls_number_reflns 3936
_refine_ls_number_restraints 1
_refine_ls_restrained_S_all 1.038
_refine_ls_R_factor_all 0.0393
_refine_ls_R_factor_gt 0.0365
_refine_ls_shift/su_max 0.000
_refine_ls_shift/su_mean 0.000
_refine_ls_structure_factor_coef Fsqd
_refine_ls_weighting_details 'calc w=1/[\s^2^(Fo^2^)+(0.0569P)^2^+0.0280P] where P=(Fo^2^+2Fc^2^)/3'
_refine_ls_weighting_scheme calc
_refine_ls_wR_factor_gt 0.0959
_refine_ls_wR_factor_ref 0.0987
_reflns_number_gt 3690
_reflns_number_total 3936
_reflns_threshold_expression >2sigma(I)
_cod_data_source_file ol403303k_si_002.cif
_cod_data_source_block 201310184
_cod_original_cell_volume 1022.82(5)
_cod_database_code 1513506
_chemical_oxdiff_formula C18H12N1O2S1
_reflns_odcompleteness_completeness 100.00
_reflns_odcompleteness_iscentric 1
_reflns_odcompleteness_theta 66.97
_olex2_refinement_description
;
1. Fixed Uiso
 At 1.2 times of:
  All C(H) groups, All C(H,H) groups
2.a Secondary CH2 refined with riding coordinates:
 C10(H10A,H10B), C17(H17A,H17B)
2.b Aromatic/amide H refined with riding coordinates:
 C5(H5), C6(H6), C7(H7), C8(H8), C9(H9), C12(H12), C13(H13), C14(H14),
 C15(H15), C16(H16), C19(H19), C20(H20), C21(H21), C22(H22), C23(H23)
;

loop_
_space_group_symop_id
_space_group_symop_operation_xyz
1 'x, y, z'
2 '-x, y+1/2, -z'

loop_
_atom_site_label
_atom_site_type_symbol
_atom_site_fract_x
_atom_site_fract_y
_atom_site_fract_z
_atom_site_U_iso_or_equiv
_atom_site_adp_type
_atom_site_occupancy
_atom_site_symmetry_multiplicity
_atom_site_calc_flag
_atom_site_refinement_flags
S1 S 0.26519(6) 0.86603(4) 0.24742(5) 0.05525(14) Uani 1 1 d .
O1 O 0.3364(2) 0.72684(15) 0.50905(15) 0.0674(4) Uani 1 1 d .
O2 O 0.29406(17) 0.56269(11) 0.38950(12) 0.0499(3) Uani 1 1 d .
N1 N 0.1318(2) 0.63710(14) 0.20659(14) 0.0463(3) Uani 1 1 d .
C1 C 0.1628(2) 0.73810(17) 0.29152(18) 0.0449(4) Uani 1 1 d .
C2 C 0.2745(2) 0.68363(18) 0.41164(18) 0.0479(4) Uani 1 1 d .
C3 C 0.2039(2) 0.54514(17) 0.26665(16) 0.0426(4) Uani 1 1 d .
C4 C 0.2035(2) 0.42116(18) 0.22159(18) 0.0466(4) Uani 1 1 d .
C5 C 0.3213(3) 0.33607(19) 0.2865(2) 0.0594(5) Uani 1 1 d .
H5 H 0.3997 0.3560 0.3618 0.071 Uiso 1 1 calc R
C6 C 0.3215(4) 0.2211(2) 0.2387(3) 0.0789(8) Uani 1 1 d .
H6 H 0.4014 0.1640 0.2814 0.095 Uiso 1 1 calc R
C7 C 0.2057(4) 0.1914(2) 0.1299(3) 0.0814(8) Uani 1 1 d .
H7 H 0.2074 0.1142 0.0981 0.098 Uiso 1 1 calc R
C8 C 0.0854(4) 0.2747(3) 0.0659(2) 0.0775(7) Uani 1 1 d .
H8 H 0.0047 0.2530 -0.0078 0.093 Uiso 1 1 calc R
C9 C 0.0848(3) 0.38983(19) 0.1113(2) 0.0628(6) Uani 1 1 d .
H9 H 0.0047 0.4464 0.0679 0.075 Uiso 1 1 calc R
C10 C -0.0055(3) 0.78832(19) 0.2994(2) 0.0544(5) Uani 1 1 d .
H10A H 0.0189 0.8596 0.3511 0.065 Uiso 1 1 calc R
H10B H -0.0785 0.8134 0.2195 0.065 Uiso 1 1 calc R
C11 C -0.0978(3) 0.69655(19) 0.3483(2) 0.0561(5) Uani 1 1 d .
C12 C -0.1890(3) 0.6034(3) 0.2779(3) 0.0727(7) Uani 1 1 d .
H12 H -0.1975 0.5979 0.1974 0.087 Uiso 1 1 calc R
C13 C -0.2690(4) 0.5170(3) 0.3265(4) 0.0929(10) Uani 1 1 d .
H13 H -0.3287 0.4534 0.2785 0.111 Uiso 1 1 calc R
C14 C -0.2603(4) 0.5254(3) 0.4435(4) 0.0975(11) Uani 1 1 d .
H14 H -0.3149 0.4682 0.4752 0.117 Uiso 1 1 calc R
C15 C -0.1724(4) 0.6167(4) 0.5131(3) 0.0957(10) Uani 1 1 d .
H15 H -0.1668 0.6222 0.5931 0.115 Uiso 1 1 calc R
C16 C -0.0897(4) 0.7030(3) 0.4671(3) 0.0750(7) Uani 1 1 d .
H16 H -0.0287 0.7652 0.5166 0.090 Uiso 1 1 calc R
C17 C 0.4618(3) 0.7985(2) 0.2455(3) 0.0744(7) Uani 1 1 d .
H17A H 0.5326 0.7749 0.3265 0.089 Uiso 1 1 calc R
H17B H 0.4381 0.7269 0.1944 0.089 Uiso 1 1 calc R
C18 C 0.5502(3) 0.8931(2) 0.1967(2) 0.0610(6) Uani 1 1 d .
C19 C 0.6483(3) 0.9810(2) 0.2705(3) 0.0746(7) Uani 1 1 d .
H19 H 0.6607 0.9827 0.3520 0.090 Uiso 1 1 calc R
C20 C 0.7285(4) 1.0670(3) 0.2243(5) 0.1094(14) Uani 1 1 d .
H20 H 0.7947 1.1266 0.2748 0.131 Uiso 1 1 calc R
C21 C 0.7116(5) 1.0654(4) 0.1053(6) 0.1273(19) Uani 1 1 d .
H21 H 0.7659 1.1235 0.0744 0.153 Uiso 1 1 calc R
C22 C 0.6152(6) 0.9786(6) 0.0327(4) 0.1317(19) Uani 1 1 d .
H22 H 0.6030 0.9772 -0.0487 0.158 Uiso 1 1 calc R
C23 C 0.5349(4) 0.8922(4) 0.0778(3) 0.0944(10) Uani 1 1 d .
H23 H 0.4695 0.8326 0.0267 0.113 Uiso 1 1 calc R

loop_
_atom_site_aniso_label
_atom_site_aniso_U_11
_atom_site_aniso_U_22
_atom_site_aniso_U_33
_atom_site_aniso_U_23
_atom_site_aniso_U_13
_atom_site_aniso_U_12
S1 0.0504(2) 0.0379(2) 0.0823(3) 0.0091(2) 0.0292(2) 0.0040(2)
O1 0.0726(10) 0.0580(8) 0.0591(9) -0.0112(7) 0.0067(8) 0.0003(8)
O2 0.0537(7) 0.0406(7) 0.0453(7) 0.0020(5) 0.0042(6) 0.0058(5)
N1 0.0477(9) 0.0391(7) 0.0488(8) 0.0057(6) 0.0124(7) 0.0033(6)
C1 0.0442(9) 0.0361(8) 0.0554(11) 0.0054(7) 0.0184(8) 0.0020(7)
C2 0.0440(9) 0.0427(9) 0.0531(11) -0.0030(8) 0.0119(8) -0.0008(7)
C3 0.0399(8) 0.0422(9) 0.0435(9) 0.0026(7) 0.0114(7) 0.0005(6)
C4 0.0493(10) 0.0399(9) 0.0485(10) 0.0016(8) 0.0142(8) 0.0002(8)
C5 0.0629(12) 0.0436(11) 0.0600(13) -0.0002(8) 0.0062(10) 0.0064(8)
C6 0.0929(19) 0.0448(12) 0.0863(18) 0.0014(11) 0.0149(15) 0.0157(12)
C7 0.121(2) 0.0441(11) 0.0769(17) -0.0139(11) 0.0319(17) -0.0024(13)
C8 0.101(2) 0.0628(14) 0.0569(14) -0.0135(11) 0.0115(13) -0.0123(14)
C9 0.0737(13) 0.0508(12) 0.0518(11) 0.0020(9) 0.0065(10) 0.0010(9)
C10 0.0465(10) 0.0437(9) 0.0750(13) 0.0068(9) 0.0233(9) 0.0060(8)
C11 0.0433(10) 0.0523(11) 0.0750(14) 0.0131(9) 0.0234(9) 0.0089(8)
C12 0.0541(13) 0.0661(15) 0.0963(19) 0.0026(13) 0.0240(12) -0.0036(11)
C13 0.0639(16) 0.0669(17) 0.145(3) 0.0075(18) 0.0323(18) -0.0093(13)
C14 0.0688(17) 0.091(2) 0.136(3) 0.051(2) 0.0390(19) 0.0012(15)
C15 0.085(2) 0.118(3) 0.095(2) 0.033(2) 0.0446(17) 0.005(2)
C16 0.0663(15) 0.0840(18) 0.0775(16) 0.0080(13) 0.0283(13) -0.0017(13)
C17 0.0610(13) 0.0581(14) 0.119(2) 0.0191(13) 0.0503(14) 0.0139(10)
C18 0.0503(10) 0.0590(14) 0.0805(15) 0.0055(10) 0.0313(10) 0.0089(8)
C19 0.0649(14) 0.0652(15) 0.094(2) -0.0016(13) 0.0282(13) 0.0083(12)
C20 0.0677(18) 0.0690(19) 0.187(5) 0.009(2) 0.038(2) -0.0044(14)
C21 0.092(3) 0.115(3) 0.197(5) 0.065(4) 0.079(3) 0.008(2)
C22 0.116(3) 0.192(6) 0.111(3) 0.049(3) 0.071(3) 0.013(4)
C23 0.0843(18) 0.118(3) 0.087(2) -0.0049(18) 0.0380(16) -0.0049(18)

loop_
_atom_type_symbol
_atom_type_description
_atom_type_scat_dispersion_real
_atom_type_scat_dispersion_imag
_atom_type_scat_source
C C 0.0181 0.0091 'International Tables Vol C Tables 4.2.6.8 and 6.1.1.4'
H H 0.0000 0.0000 'International Tables Vol C Tables 4.2.6.8 and 6.1.1.4'
N N 0.0311 0.0180 'International Tables Vol C Tables 4.2.6.8 and 6.1.1.4'
O O 0.0492 0.0322 'International Tables Vol C Tables 4.2.6.8 and 6.1.1.4'
S S 0.3331 0.5567 'International Tables Vol C Tables 4.2.6.8 and 6.1.1.4'

loop_
_geom_angle_atom_site_label_1
_geom_angle_atom_site_label_2
_geom_angle_atom_site_label_3
_geom_angle
C1 S1 C17 102.12(10)
C2 O2 C3 105.83(14)
C3 N1 C1 106.72(15)
N1 C1 S1 112.53(13)
N1 C1 C2 104.21(15)
N1 C1 C10 111.26(17)
C2 C1 S1 111.72(13)
C2 C1 C10 111.38(16)
C10 C1 S1 105.88(13)
O1 C2 O2 122.03(19)
O1 C2 C1 131.78(19)
O2 C2 C1 106.18(16)
O2 C3 C4 115.95(16)
N1 C3 O2 117.01(17)
N1 C3 C4 127.04(17)
C5 C4 C3 121.17(18)
C9 C4 C3 118.97(18)
C9 C4 C5 119.8(2)
C6 C5 C4 119.5(2)
C7 C6 C5 120.3(2)
C6 C7 C8 120.6(2)
C9 C8 C7 119.9(2)
C8 C9 C4 119.8(2)
C11 C10 C1 112.73(16)
C12 C11 C10 121.5(2)
C12 C11 C16 118.2(2)
C16 C11 C10 120.2(2)
C11 C12 C13 120.4(3)
C14 C13 C12 120.4(3)
C15 C14 C13 119.7(3)
C14 C15 C16 120.9(3)
C11 C16 C15 120.3(3)
C18 C17 S1 107.09(15)
C19 C18 C17 120.9(3)
C23 C18 C17 120.4(3)
C23 C18 C19 118.8(3)
C18 C19 C20 120.1(3)
C21 C20 C19 120.6(4)
C22 C21 C20 119.3(4)
C21 C22 C23 120.7(4)
C18 C23 C22 120.6(4)

loop_
_geom_bond_atom_site_label_1
_geom_bond_atom_site_label_2
_geom_bond_distance
S1 C1 1.8164(19)
S1 C17 1.819(2)
O1 C2 1.185(3)
O2 C2 1.376(2)
O2 C3 1.397(2)
N1 C1 1.457(3)
N1 C3 1.263(2)
C1 C2 1.525(3)
C1 C10 1.551(2)
C3 C4 1.463(3)
C4 C5 1.385(3)
C4 C9 1.382(3)
C5 C6 1.385(3)
C6 C7 1.355(4)
C7 C8 1.380(4)
C8 C9 1.376(3)
C10 C11 1.504(3)
C11 C12 1.373(4)
C11 C16 1.380(4)
C12 C13 1.397(4)
C13 C14 1.359(6)
C14 C15 1.345(6)
C15 C16 1.393(4)
C17 C18 1.503(3)
C18 C19 1.370(4)
C18 C23 1.364(4)
C19 C20 1.379(5)
C20 C21 1.361(6)
C21 C22 1.350(7)
C22 C23 1.375(6)

loop_
_geom_torsion_atom_site_label_1
_geom_torsion_atom_site_label_2
_geom_torsion_atom_site_label_3
_geom_torsion_atom_site_label_4
_geom_torsion
S1 C1 C2 O1 57.5(3)
S1 C1 C2 O2 -123.42(15)
S1 C1 C10 C11 -173.77(16)
S1 C17 C18 C19 83.2(3)
S1 C17 C18 C23 -97.3(3)
O2 C3 C4 C5 -17.3(3)
O2 C3 C4 C9 163.73(19)
N1 C1 C2 O1 179.3(2)
N1 C1 C2 O2 -1.66(19)
N1 C1 C10 C11 63.7(2)
N1 C3 C4 C5 162.7(2)
N1 C3 C4 C9 -16.3(3)
C1 S1 C17 C18 173.95(19)
C1 N1 C3 O2 -2.2(2)
C1 N1 C3 C4 177.85(19)
C1 C10 C11 C12 -77.2(3)
C1 C10 C11 C16 101.5(3)
C2 O2 C3 N1 1.1(2)
C2 O2 C3 C4 -178.95(17)
C2 C1 C10 C11 -52.1(2)
C3 O2 C2 O1 179.7(2)
C3 O2 C2 C1 0.52(19)
C3 N1 C1 S1 123.48(15)
C3 N1 C1 C2 2.3(2)
C3 N1 C1 C10 -117.88(18)
C3 C4 C5 C6 -177.4(3)
C3 C4 C9 C8 178.3(2)
C4 C5 C6 C7 -1.0(5)
C5 C4 C9 C8 -0.8(4)
C5 C6 C7 C8 -0.6(5)
C6 C7 C8 C9 1.5(5)
C7 C8 C9 C4 -0.8(4)
C9 C4 C5 C6 1.6(4)
C10 C1 C2 O1 -60.7(3)
C10 C1 C2 O2 118.40(18)
C10 C11 C12 C13 177.9(2)
C10 C11 C16 C15 -178.7(2)
C11 C12 C13 C14 1.2(4)
C12 C11 C16 C15 0.0(4)
C12 C13 C14 C15 -0.7(5)
C13 C14 C15 C16 -0.1(5)
C14 C15 C16 C11 0.5(5)
C16 C11 C12 C13 -0.8(4)
C17 S1 C1 N1 -59.92(18)
C17 S1 C1 C2 56.92(17)
C17 S1 C1 C10 178.34(17)
C17 C18 C19 C20 180.0(2)
C17 C18 C23 C22 179.9(3)
C18 C19 C20 C21 -0.2(5)
C19 C18 C23 C22 -0.5(5)
C19 C20 C21 C22 0.0(6)
C20 C21 C22 C23 -0.2(7)
C21 C22 C23 C18 0.4(7)
C23 C18 C19 C20 0.4(4)
